data_2206832
loop_
_publ_author_name
'Caudle, M. Tyler'
'Tassone, Erica'
'Groy, Thomas L.'

_publ_section_title
;
 Anhydrous 1-methylimidazolidin-2-one
;
_journal_coeditor_code AC6191
_journal_issue 10
_journal_name_full 'Acta Crystallographica Section E'
_journal_page_first o3269
_journal_page_last o3270
_journal_paper_doi 10.1107/S1600536805028023
_journal_volume 61
_journal_year 2005
_chemical_formula_iupac 'C4 H8 N2 O'
_chemical_formula_moiety 'C4 H8 N2 O'
_chemical_formula_sum 'C4 H8 N2 O'
_chemical_formula_weight 100.12
_chemical_name_systematic N-methylimidazolidin-2-one
_space_group_IT_number 14
_symmetry_cell_setting monoclinic
_symmetry_space_group_name_Hall '-P 2ybc'
_symmetry_space_group_name_H-M 'P 1 21/c 1'
_atom_sites_solution_hydrogens geom
_atom_sites_solution_primary direct
_atom_sites_solution_secondary difmap
_audit_creation_method SHELXL-97
_cell_angle_alpha 90.00
_cell_angle_beta 117.139(2)
_cell_angle_gamma 90.00
_cell_formula_units_Z 4
_cell_length_a 7.5746(11)
_cell_length_b 9.3984(13)
_cell_length_c 7.9482(11)
_cell_measurement_reflns_used 1593
_cell_measurement_temperature 298(2)
_cell_measurement_theta_max 31.59
_cell_measurement_theta_min 3.02
_cell_volume 503.53(12)
_computing_cell_refinement 'SAINT (Bruker, 1997)'
_computing_data_collection 'SMART (Bruker, 1997)'
_computing_data_reduction SAINT
_computing_molecular_graphics 'SHELXTL (Bruker 1997)'
_computing_publication_material SHELXTL
_computing_structure_refinement 'SHELXL97 (Sheldrick, 1997)'
_computing_structure_solution 'SHELXS97 (Sheldrick, 1997)'
_diffrn_ambient_temperature 298(2)
_diffrn_measured_fraction_theta_full 1.000
_diffrn_measured_fraction_theta_max 1.000
_diffrn_measurement_device_type 'Bruker SMART APEX'
_diffrn_measurement_method \w
_diffrn_radiation_monochromator graphite
_diffrn_radiation_source 'fine-focus sealed tube'
_diffrn_radiation_type MoK\a
_diffrn_radiation_wavelength 0.71073
_diffrn_reflns_av_R_equivalents 0.0918
_diffrn_reflns_av_sigmaI/netI 0.0667
_diffrn_reflns_limit_h_max 9
_diffrn_reflns_limit_h_min -9
_diffrn_reflns_limit_k_max 11
_diffrn_reflns_limit_k_min -11
_diffrn_reflns_limit_l_max 9
_diffrn_reflns_limit_l_min -9
_diffrn_reflns_number 3853
_diffrn_reflns_theta_full 25.03
_diffrn_reflns_theta_max 25.03
_diffrn_reflns_theta_min 3.02
_diffrn_standards_decay_% 0.00
_diffrn_standards_interval_count 0
_diffrn_standards_interval_time 0
_diffrn_standards_number 0
_exptl_absorpt_coefficient_mu 0.097
_exptl_absorpt_correction_T_max 0.99
_exptl_absorpt_correction_T_min 0.94
_exptl_absorpt_correction_type psi-scan
_exptl_absorpt_process_details '(Blessing, 1995)'
_exptl_crystal_colour Colorless
_exptl_crystal_density_diffrn 1.321
_exptl_crystal_density_method 'not measured'
_exptl_crystal_description Block
_exptl_crystal_F_000 216
_exptl_crystal_size_max 0.375
_exptl_crystal_size_mid 0.300
_exptl_crystal_size_min 0.100
_refine_diff_density_max 0.136
_refine_diff_density_min -0.180
_refine_ls_extinction_method none
_refine_ls_goodness_of_fit_ref 1.161
_refine_ls_hydrogen_treatment constr
_refine_ls_matrix_type full
_refine_ls_number_parameters 65
_refine_ls_number_reflns 888
_refine_ls_number_restraints 0
_refine_ls_restrained_S_all 1.161
_refine_ls_R_factor_all 0.0913
_refine_ls_R_factor_gt 0.0702
_refine_ls_shift/su_max 0.000
_refine_ls_shift/su_mean 0.000
_refine_ls_structure_factor_coef Fsqd
_refine_ls_weighting_details 'calc w = 1/[\s^2^(Fo^2^)+(0.0535P)^2^+0.1874P] where P = (Fo^2^+2Fc^2^)/3'
_refine_ls_weighting_scheme calc
_refine_ls_wR_factor_gt 0.1483
_refine_ls_wR_factor_ref 0.1605
_reflns_number_gt 712
_reflns_number_total 888
_reflns_threshold_expression I>2\s(I)
_cod_data_source_file ac6191.cif
_cod_data_source_block I
_cod_depositor_comments
;
The following automatic conversions were performed:
'_symmetry_cell_setting' value 'Monoclinic' changed to 'monoclinic'
according to '/home/saulius/struct/CIF-dictionaries/cif_core.dic'
dictionary named 'cif_core.dic' version 2.4.1 from 2010-06-29.

Automatic conversion script
Id: cif_fix_enum 1527 2010-12-29 10:47:43Z saulius 

The following automatic conversions were performed:

'_symmetry_cell_setting' value 'Monoclinic' changed to 'monoclinic'
according to /home/saulius/struct/CIF-dictionaries/cif_core.dic
dictionary named 'cif_core.dic' version 2.4.1 from 2010-06-29.

Automatic conversion script
Id: cif_fix_values 1715 2011-07-08 13:25:40Z adriana 
;
_cod_original_sg_symbol_H-M 'P 21/c'
_cod_database_code 2206832
_cod_database_fobs_code 2206832

loop_
_symmetry_equiv_pos_as_xyz
'x, y, z'
'-x, y+1/2, -z+1/2'
'-x, -y, -z'
'x, -y-1/2, z-1/2'

loop_
_atom_site_label
_atom_site_fract_x
_atom_site_fract_y
_atom_site_fract_z
_atom_site_U_iso_or_equiv
_atom_site_adp_type
_atom_site_calc_flag
_atom_site_refinement_flags
_atom_site_occupancy
_atom_site_type_symbol
O1 0.7224(3) 1.23376(17) -0.0327(3) 0.0607(7) Uani d . 1 O
C1 0.7478(4) 1.1137(3) 0.0358(4) 0.0422(7) Uani d . 1 C
N2 0.7386(4) 0.9918(2) -0.0542(3) 0.0570(8) Uani d . 1 N
C2 0.6997(5) 0.9812(3) -0.2483(4) 0.0610(9) Uani d . 1 C
H2A 0.6795 1.0746 -0.3028 0.092 Uiso calc R 1 H
H2B 0.5829 0.9247 -0.3170 0.092 Uiso calc R 1 H
H2C 0.8107 0.9371 -0.2550 0.092 Uiso calc R 1 H
C3 0.7750(4) 0.8699(3) 0.0645(4) 0.0565(8) Uani d . 1 C
H3A 0.8956 0.8215 0.0827 0.068 Uiso calc R 1 H
H3B 0.6650 0.8035 0.0114 0.068 Uiso calc R 1 H
C4 0.7961(4) 0.9324(3) 0.2486(4) 0.0556(8) Uani d . 1 C
H4A 0.6873 0.9032 0.2734 0.067 Uiso calc R 1 H
H4B 0.9206 0.9043 0.3541 0.067 Uiso calc R 1 H
N5 0.7908(4) 1.0826(2) 0.2151(3) 0.0601(8) Uani d . 1 N
H5A 0.8129 1.1459 0.3007 0.072 Uiso calc R 1 H

loop_
_atom_site_aniso_label
_atom_site_aniso_U_11
_atom_site_aniso_U_22
_atom_site_aniso_U_33
_atom_site_aniso_U_12
_atom_site_aniso_U_13
_atom_site_aniso_U_23
O1 0.1007(18) 0.0342(11) 0.0614(13) 0.0035(10) 0.0492(13) 0.0068(9)
C1 0.0468(16) 0.0392(14) 0.0435(15) -0.0003(11) 0.0232(13) -0.0008(11)
N2 0.090(2) 0.0353(12) 0.0456(14) 0.0022(11) 0.0304(14) -0.0031(9)
C2 0.079(2) 0.0567(19) 0.0485(18) -0.0074(15) 0.0303(17) -0.0119(13)
C3 0.067(2) 0.0361(15) 0.067(2) 0.0078(13) 0.0305(17) 0.0036(12)
C4 0.065(2) 0.0481(16) 0.0527(17) 0.0075(14) 0.0256(15) 0.0124(13)
N5 0.101(2) 0.0390(13) 0.0485(14) 0.0025(12) 0.0414(14) -0.0005(10)

loop_
_atom_type_symbol
_atom_type_description
_atom_type_scat_dispersion_real
_atom_type_scat_dispersion_imag
_atom_type_scat_source
C C 0.0033 0.0016 'International Tables Vol C Tables 4.2.6.8 and 6.1.1.4'
H H 0.0000 0.0000 'International Tables Vol C Tables 4.2.6.8 and 6.1.1.4'
N N 0.0061 0.0033 'International Tables Vol C Tables 4.2.6.8 and 6.1.1.4'
O O 0.0106 0.0060 'International Tables Vol C Tables 4.2.6.8 and 6.1.1.4'

loop_
_geom_angle_atom_site_label_1
_geom_angle_atom_site_label_2
_geom_angle_atom_site_label_3
_geom_angle
O1 C1 N2 126.2(2)
O1 C1 N5 125.7(2)
N2 C1 N5 108.1(2)
C1 N2 C3 112.7(2)
C1 N2 C2 124.8(2)
C3 N2 C2 122.5(2)
N2 C2 H2A 109.5
N2 C2 H2B 109.5
H2A C2 H2B 109.5
N2 C2 H2C 109.5
H2A C2 H2C 109.5
H2B C2 H2C 109.5
N2 C3 C4 103.3(2)
N2 C3 H3A 111.1
C4 C3 H3A 111.1
N2 C3 H3B 111.1
C4 C3 H3B 111.1
H3A C3 H3B 109.1
N5 C4 C3 102.7(2)
N5 C4 H4A 111.2
C3 C4 H4A 111.2
N5 C4 H4B 111.2
C3 C4 H4B 111.2
H4A C4 H4B 109.1
C1 N5 C4 112.6(2)
C1 N5 H5A 123.7
C4 N5 H5A 123.7

loop_
_geom_bond_atom_site_label_1
_geom_bond_atom_site_label_2
_geom_bond_distance
O1 C1 1.229(3)
C1 N2 1.336(3)
C1 N5 1.341(3)
N2 C3 1.429(3)
N2 C2 1.436(3)
C2 H2A 0.9600
C2 H2B 0.9600
C2 H2C 0.9600
C3 C4 1.516(4)
C3 H3A 0.9700
C3 H3B 0.9700
C4 N5 1.434(4)
C4 H4A 0.9700
C4 H4B 0.9700
N5 H5A 0.8600

loop_
_geom_torsion_atom_site_label_1
_geom_torsion_atom_site_label_2
_geom_torsion_atom_site_label_3
_geom_torsion_atom_site_label_4
_geom_torsion
C1 N2 C3 C4 3.9(4)
N2 C3 C4 N5 -6.2(3)
C3 C4 N5 C1 7.1(4)
C4 N5 C1 N2 -5.0(4)
N5 C1 N2 C3 0.4(4)

loop_
_cod_related_entry_id
_cod_related_entry_database
_cod_related_entry_code
1 ChemSpider 493469
